data_2006284
loop_
_publ_author_name
'Ketuly, Kamal A.'
'Yufit, Dmitrii S.'
'Brooks, Charles J.W.'
'Freer, Andrew A.'

_publ_contact_author
;
  Dr. D.S.Yufit
  Chemistry Department
  University of Glasgow
  Glasgow G12 8QQ
  Scotland
;
_publ_section_title (20<i>S</i>)-6\b-Methoxy-20-(<i>p</i>-toluenesulfonyloxymethyl)-3\a,5-cyclo-5\a-pregnane
_journal_issue 7
_journal_name_full 'Acta Crystallographica Section C'
_journal_page_first 981
_journal_page_last 982
_journal_paper_doi 10.1107/S0108270197003570
_journal_volume 53
_journal_year 1997
_chemical_formula_sum 'C30 H44 O4 S'
_chemical_formula_weight 500.71
_chemical_name_systematic
;
(20S)-6\b-methoxy-20-(p-toluenesulfonoxymethyl)-3\a,5-
cyclo-5\a-pregnane
;
_space_group_IT_number 4
_symmetry_cell_setting monoclinic
_symmetry_space_group_name_Hall 'P 2yb'
_symmetry_space_group_name_H-M 'P 1 21 1'
_audit_creation_method SHELXL
_cell_angle_alpha 90.00
_cell_angle_beta 106.10(3)
_cell_angle_gamma 90.00
_cell_formula_units_Z 2
_cell_length_a 7.3890(10)
_cell_length_b 16.073(3)
_cell_length_c 12.161(2)
_cell_measurement_reflns_used 25
_cell_measurement_temperature 293(2)
_cell_measurement_theta_max 18.3
_cell_measurement_theta_min 11.6
_cell_volume 1387.6(4)
_computing_cell_refinement 'CAD-4 EXPRESS'
_computing_data_collection 'CAD-4 EXPRESS (Enraf-Nonius, 1994)'
_computing_data_reduction 'GX (Mallinson & Muir, 1985)'
_computing_publication_material SHELXL-93
_computing_structure_refinement 'SHELXL-93 (Sheldrick, 1993)'
_computing_structure_solution 'SHELXS-86 (Sheldrick, 1990)'
_diffrn_ambient_temperature 293(2)
_diffrn_measurement_device 'Enraf-Nonius CAD-4'
_diffrn_measurement_method \w/2\q
_diffrn_radiation_monochromator graphite
_diffrn_radiation_source 'fine-focus sealed tube'
_diffrn_radiation_type MoK\a
_diffrn_radiation_wavelength 0.71069
_diffrn_reflns_av_R_equivalents 0.0273
_diffrn_reflns_av_sigmaI/netI 0.0454
_diffrn_reflns_limit_h_max 10
_diffrn_reflns_limit_h_min -10
_diffrn_reflns_limit_k_max 2
_diffrn_reflns_limit_k_min -22
_diffrn_reflns_limit_l_max 17
_diffrn_reflns_limit_l_min -2
_diffrn_reflns_number 5301
_diffrn_reflns_theta_max 29.96
_diffrn_reflns_theta_min 2.53
_diffrn_standards_decay_% 2
_diffrn_standards_interval_time 120
_diffrn_standards_number 2
_exptl_absorpt_coefficient_mu 0.149
_exptl_absorpt_correction_type none
_exptl_crystal_colour colourless
_exptl_crystal_density_diffrn 1.198
_exptl_crystal_description plate
_exptl_crystal_F_000 544
_exptl_crystal_size_max 0.30
_exptl_crystal_size_mid 0.30
_exptl_crystal_size_min 0.10
_refine_diff_density_max 0.17
_refine_diff_density_min -0.17
_refine_ls_abs_structure_details 'Flack (1983)'
_refine_ls_abs_structure_Flack -0.10(8)
_refine_ls_extinction_method none
_refine_ls_goodness_of_fit_all 1.025
_refine_ls_goodness_of_fit_obs 1.071
_refine_ls_hydrogen_treatment 'see below'
_refine_ls_matrix_type full
_refine_ls_number_parameters 491
_refine_ls_number_reflns 4608
_refine_ls_number_restraints 0
_refine_ls_restrained_S_all 1.064
_refine_ls_restrained_S_obs 1.071
_refine_ls_R_factor_all 0.0942
_refine_ls_R_factor_obs .0395
_refine_ls_shift/esd_max 0.008
_refine_ls_shift/esd_mean 0.001
_refine_ls_structure_factor_coef Fsqd
_refine_ls_weighting_details 'w = 1/[\s^2^(Fo^2^)+(0.06P)^2^+0.06P] where P = (Fo^2^+2Fc^2^)/3'
_refine_ls_weighting_scheme calc
_refine_ls_wR_factor_all 0.1190
_refine_ls_wR_factor_obs .0948
_reflns_number_observed 3058
_reflns_number_total 4614
_reflns_observed_criterion >2sigma(I)
_cod_data_source_file bm1146.cif
_cod_data_source_block dkb1
_cod_depositor_comments
;
The following automatic conversions were performed:

'_refine_ls_weighting_scheme' value 'calc w =
1/[\s^2^(Fo^2^)+(0.06P)^2^+0.06P] where P = (Fo^2^+2Fc^2^)/3' was
changed to 'calc'. New tag '_refine_ls_weighting_details' was
created. The value of the new tag was set to 'w =
1/[\s^2^(Fo^2^)+(0.06P)^2^+0.06P] where P = (Fo^2^+2Fc^2^)/3'.

Automatic conversion script
Id: cif_fix_values 3143 2015-03-26 13:38:13Z robertas 
;
_cod_original_sg_symbol_H-M 'P 21'
_cod_database_code 2006284

loop_
_symmetry_equiv_pos_as_xyz
'x, y, z'
'-x, y+1/2, -z'

loop_
_atom_site_aniso_label
_atom_site_aniso_U_11
_atom_site_aniso_U_22
_atom_site_aniso_U_33
_atom_site_aniso_U_12
_atom_site_aniso_U_13
_atom_site_aniso_U_23
S1 .0605(4) .0533(4) .0522(3) .0062(4) .0160(3) -.0046(4)
O1 .0668(12) .0499(12) .0438(9) .0040(10) .0143(9) -.0028(9)
O2 .100(2) .0543(14) .0688(15) .0132(12) .0177(13) .0034(12)
O3 .0586(12) .089(2) .0784(14) .0049(12) .0263(11) -.0065(14)
O4 .0762(15) .0634(15) .0701(14) -.0256(13) .0219(12) -.0157(12)
C1 .063(2) .074(2) .0504(14) -.009(2) .0255(13) -.004(2)
C2 .087(2) .086(3) .063(2) .005(2) .026(2) .023(2)
C3 .060(2) .106(3) .059(2) .011(2) .0112(15) .020(2)
C4 .073(2) .129(4) .049(2) -.023(3) .012(2) -.015(2)
C5 .0452(13) .068(2) .0487(14) -.0036(13) .0105(11) -.0078(14)
C6 .0409(13) .071(2) .0529(15) -.0094(13) .0108(11) -.0087(15)
C7 .0344(11) .067(2) .0544(14) -.0049(13) .0166(11) -.0066(15)
C8 .0335(10) .0442(14) .0466(12) .0004(10) .0163(9) -.0018(11)
C9 .0349(10) .0468(14) .0453(12) .0023(10) .0166(9) -.0004(12)
C10 .0420(12) .0534(15) .0467(12) .0015(11) .0167(10) -.0074(13)
C11 .0369(12) .069(2) .0523(14) -.0070(13) .0209(10) -.0078(14)
C12 .0319(11) .059(2) .0517(14) -.0064(12) .0135(10) -.0048(14)
C13 .0346(10) .0386(12) .0438(12) .0024(10) .0121(9) .0010(10)
C14 .0342(10) .0377(13) .0491(12) .0014(10) .0161(9) -.0027(11)
C15 .0454(13) .060(2) .0579(15) -.0073(13) .0255(12) -.0056(14)
C16 .0517(14) .056(2) .0518(14) .0016(13) .0238(12) -.0040(14)
C17 .0427(11) .0396(13) .0459(13) .0063(11) .0155(10) .0001(11)
C18 .056(2) .0413(15) .059(2) .0138(13) .0146(14) .0003(14)
C19 .061(2) .061(2) .064(2) .007(2) .0248(15) -.009(2)
C20 .0522(14) .053(2) .0472(14) .0082(13) .0089(12) -.0013(13)
C21 .047(2) .107(3) .061(2) -.006(2) .0080(14) -.020(2)
C22 .070(2) .051(2) .0407(14) .0034(15) .0118(14) -.0001(13)
C23 .0606(14) .0450(15) .0480(12) -.0010(13) .0202(11) -.0052(13)
C24 .070(2) .060(2) .0506(14) -.005(2) .0236(13) .000(2)
C25 .059(2) .051(2) .064(2) -.006(2) .0225(13) -.007(2)
C26 .067(2) .0389(15) .059(2) .0006(12) .0122(13) -.0076(12)
C27 .081(2) .062(2) .0504(15) .003(2) .0208(15) .003(2)
C28 .065(2) .061(2) .0556(15) .001(2) .0270(14) .0020(15)
C29 .081(2) .065(2) .069(2) .010(2) .003(2) -.006(2)
C30 .122(4) .084(4) .098(3) -.031(3) .039(3) -.039(3)

loop_
_atom_site_label
_atom_site_fract_x
_atom_site_fract_y
_atom_site_fract_z
_atom_site_U_iso_or_equiv
_atom_site_thermal_displace_type
_atom_site_calc_flag
_atom_site_refinement_flags
_atom_site_occupancy
_atom_site_disorder_group
_atom_site_type_symbol
S1 .49870(11) .3188 .46413(6) .0553(2) Uani d . 1 . S
O1 .4607(3) .38257(14) .5531(2) .0537(5) Uani d . 1 . O
O2 .4994(4) .2397(2) .5177(2) .0755(7) Uani d . 1 . O
O3 .6587(3) .3442(2) .4296(2) .0738(7) Uani d . 1 . O
O4 .9847(3) .7705(2) 1.1422(2) .0696(6) Uani d . 1 . O
C1 .6288(5) .5870(3) 1.2841(3) .0604(8) Uani d . 1 . C
C2 .8005(6) .5315(3) 1.3366(4) .0773(10) Uani d . 1 . C
C3 .9657(5) .5859(3) 1.3354(3) .0760(11) Uani d . 1 . C
C4 .9634(7) .6718(4) 1.3795(3) .0847(13) Uani d . 1 . C
C5 .8996(4) .6560(2) 1.2517(2) .0546(7) Uani d . 1 . C
C6 1.0198(4) .6862(2) 1.1785(3) .0554(7) Uani d . 1 . C
C7 .9835(4) .6352(2) 1.0696(3) .0510(7) Uani d . 1 . C
C8 .7740(3) .6328(2) 1.0045(2) .0404(5) Uani d . 1 . C
C9 .6620(3) .5953(2) 1.0821(2) .0412(5) Uani d . 1 . C
C10 .6863(4) .6434(2) 1.1964(2) .0465(6) Uani d . 1 . C
C11 .4543(3) .5815(2) 1.0158(2) .0511(7) Uani d . 1 . C
C12 .4281(4) .5322(2) .9042(2) .0472(6) Uani d . 1 . C
C13 .5316(3) .5733(2) .8253(2) .0387(5) Uani d . 1 . C
C14 .7409(3) .5809(2) .8964(2) .0394(5) Uani d . 1 . C
C15 .8431(4) .6054(2) .8075(3) .0521(6) Uani d . 1 . C
C16 .7339(4) .5593(2) .6981(3) .0511(6) Uani d . 1 . C
C17 .5544(3) .5218(2) .7222(2) .0421(5) Uani d . 1 . C
C18 .4444(5) .6586(2) .7846(3) .0525(7) Uani d . 1 . C
C19 .5773(5) .7258(2) 1.1803(3) .0606(8) Uani d . 1 . C
C20 .3880(4) .5189(2) .6131(2) .0518(7) Uani d . 1 . C
C21 .2076(5) .4844(4) .6317(3) .0731(11) Uani d . 1 . C
C22 .4400(5) .4706(2) .5191(3) .0548(7) Uani d . 1 . C
C23 .2962(4) .3284(2) .3469(2) .0502(6) Uani d . 1 . C
C24 .1221(4) .3096(2) .3618(3) .0588(7) Uani d . 1 . C
C25 -.0367(4) .3154(2) .2711(3) .0573(6) Uani d . 1 . C
C26 -.0249(4) .3396(2) .1631(3) .0559(7) Uani d . 1 . C
C27 .1511(5) .3587(2) .1509(3) .0639(8) Uani d . 1 . C
C28 .3117(5) .3545(2) .2416(3) .0585(7) Uani d . 1 . C
C29 -.1989(7) .3431(3) .0636(4) .0753(10) Uani d . 1 . C
C30 1.0631(10) .8306(4) 1.2278(5) .099(2) Uani d . 1 . C
H11 .600(5) .622(2) 1.343(3) .058(9) Uiso d . 1 . H
H12 .523(5) .555(2) 1.248(3) .048(8) Uiso d . 1 . H
H21 .807(5) .507(3) 1.412(3) .073(11) Uiso d . 1 . H
H22 .788(6) .484(4) 1.287(4) .096(15) Uiso d . 1 . H
H3 1.080(6) .561(3) 1.339(4) .079(12) Uiso d . 1 . H
H41 .862(6) .685(3) 1.412(4) .086(13) Uiso d . 1 . H
H42 1.069(7) .694(3) 1.399(4) .087(13) Uiso d . 1 . H
H6 1.152(5) .679(2) 1.223(3) .067(10) Uiso d . 1 . H
H71 1.054(4) .660(2) 1.022(3) .048(8) Uiso d . 1 . H
H72 1.028(5) .579(2) 1.095(3) .054(9) Uiso d . 1 . H
H8 .733(4) .692(2) .984(2) .043(7) Uiso d . 1 . H
H9 .714(4) .537(2) 1.104(2) .043(7) Uiso d . 1 . H
H111 .400(4) .550(2) 1.069(3) .049(8) Uiso d . 1 . H
H112 .392(5) .637(2) .996(3) .057(9) Uiso d . 1 . H
H121 .477(4) .479(2) .924(3) .048(8) Uiso d . 1 . H
H122 .300(4) .527(2) .867(3) .044(7) Uiso d . 1 . H
H14 .783(3) .5249(18) .920(2) .027(6) Uiso d . 1 . H
H151 .970(5) .585(2) .830(3) .067(10) Uiso d . 1 . H
H152 .836(5) .666(2) .798(3) .056(9) Uiso d . 1 . H
H161 .696(4) .597(2) .635(3) .054(8) Uiso d . 1 . H
H162 .803(5) .514(3) .673(3) .078(11) Uiso d . 1 . H
H17 .582(4) .469(2) .753(2) .036(6) Uiso d . 1 . H
H181 .312(6) .653(3) .748(3) .079(11) Uiso d . 1 . H
H182 .452(5) .696(3) .845(3) .061(9) Uiso d . 1 . H
H183 .499(6) .681(3) .733(4) .077(12) Uiso d . 1 . H
H191 .443(5) .715(3) 1.163(3) .066(10) Uiso d . 1 . H
H192 .611(4) .756(2) 1.128(3) .051(8) Uiso d . 1 . H
H193 .600(5) .758(3) 1.249(3) .071(10) Uiso d . 1 . H
H20 .365(4) .575(2) .583(3) .047(8) Uiso d . 1 . H
H211 .116(6) .471(3) .560(3) .072(10) Uiso d . 1 . H
H212 .228(6) .429(3) .675(4) .082(13) Uiso d . 1 . H
H213 .154(8) .519(4) .673(5) .118(18) Uiso d . 1 . H
H221 .352(5) .473(2) .452(3) .058(9) Uiso d . 1 . H
H222 .558(6) .486(3) .505(3) .073(11) Uiso d . 1 . H
H24 .111(5) .296(2) .433(3) .066(10) Uiso d . 1 . H
H25 -.153(5) .299(2) .289(3) .070(10) Uiso d . 1 . H
H27 .168(7) .373(3) .087(4) .098(15) Uiso d . 1 . H
H28 .435(5) .370(2) .242(3) .056(9) Uiso d . 1 . H
H291 -.189(9) .308(5) .007(6) .14(2) Uiso d . 1 . H
H292 -.297(9) .360(4) .081(5) .12(2) Uiso d . 1 . H
H293 -.192(16) .394(8) .016(10) .25(5) Uiso d . 1 . H
H301 1.033(7) .888(4) 1.180(4) .102(16) Uiso d . 1 . H
H302 1.008(6) .825(3) 1.288(4) .086(12) Uiso d . 1 . H
H303 1.193(12) .824(6) 1.252(7) .18(3) Uiso d . 1 . H

loop_
_atom_type_symbol
_atom_type_description
_atom_type_scat_dispersion_real
_atom_type_scat_dispersion_imag
_atom_type_scat_source
C C 0.0033 0.0016 'International Tables Vol C Tables 4.2.6.8 and 6.1.1.4'
H H 0.0000 0.0000 'International Tables Vol C Tables 4.2.6.8 and 6.1.1.4'
O O 0.0106 0.0060 'International Tables Vol C Tables 4.2.6.8 and 6.1.1.4'
S S 0.1246 0.1234 'International Tables Vol C Tables 4.2.6.8 and 6.1.1.4'

loop_
_geom_angle_atom_site_label_1
_geom_angle_atom_site_label_2
_geom_angle_atom_site_label_3
_geom_angle
O3 S1 O2 119.6(2)
O3 S1 O1 109.77(14)
O2 S1 O1 104.22(14)
O3 S1 C23 108.97(14)
O2 S1 C23 110.0(2)
O1 S1 C23 103.03(12)
C22 O1 S1 117.3(2)
C30 O4 C6 114.7(4)
C2 C1 C10 105.9(3)
C3 C2 C1 103.7(3)
C4 C3 C2 116.5(4)
C4 C3 C5 60.9(3)
C2 C3 C5 109.2(3)
C3 C4 C5 60.3(3)
C6 C5 C3 120.5(3)
C6 C5 C4 119.1(3)
C3 C5 C4 58.8(3)
C6 C5 C10 118.9(2)
C3 C5 C10 107.3(3)
C4 C5 C10 117.2(3)
O4 C6 C5 113.8(3)
O4 C6 C7 105.7(3)
C5 C6 C7 110.7(3)
C6 C7 C8 112.0(2)
C14 C8 C7 111.0(2)
C14 C8 C9 109.3(2)
C7 C8 C9 109.3(2)
C11 C9 C8 111.3(2)
C11 C9 C10 113.0(2)
C8 C9 C10 113.8(2)
C19 C10 C5 112.3(3)
C19 C10 C1 111.1(2)
C5 C10 C1 102.6(2)
C19 C10 C9 112.8(2)
C5 C10 C9 107.7(2)
C1 C10 C9 109.8(2)
C12 C11 C9 113.6(2)
C13 C12 C11 111.6(2)
C12 C13 C18 110.4(2)
C12 C13 C17 117.5(2)
C18 C13 C17 110.2(2)
C12 C13 C14 106.1(2)
C18 C13 C14 111.9(2)
C17 C13 C14 100.3(2)
C8 C14 C15 118.5(2)
C8 C14 C13 115.0(2)
C15 C14 C13 103.7(2)
C14 C15 C16 104.1(2)
C15 C16 C17 107.1(2)
C20 C17 C13 118.3(2)
C20 C17 C16 111.7(2)
C13 C17 C16 103.6(2)
C22 C20 C21 110.0(3)
C22 C20 C17 110.9(2)
C21 C20 C17 114.1(3)
O1 C22 C20 108.0(2)
C24 C23 C28 120.5(3)
C24 C23 S1 119.2(2)
C28 C23 S1 120.4(2)
C25 C24 C23 120.0(3)
C24 C25 C26 120.8(3)
C27 C26 C25 118.0(3)
C27 C26 C29 121.7(3)
C25 C26 C29 120.4(3)
C28 C27 C26 121.9(3)
C27 C28 C23 118.8(3)

loop_
_geom_bond_atom_site_label_1
_geom_bond_atom_site_label_2
_geom_bond_site_symmetry_2
_geom_bond_distance
_geom_bond_publ_flag
S1 O3 . 1.420(2) ?
S1 O2 . 1.428(3) ?
S1 O1 . 1.571(2) ?
S1 C23 . 1.764(3) ?
O1 C22 . 1.470(4) ?
O4 C30 . 1.421(5) ?
O4 C6 . 1.426(5) ?
C1 C2 . 1.538(6) ?
C1 C10 . 1.546(4) ?
C2 C3 . 1.505(6) ?
C3 C4 . 1.484(7) ?
C3 C5 . 1.506(5) ?
C4 C5 . 1.515(5) ?
C5 C6 . 1.502(4) ?
C5 C10 . 1.545(4) ?
C6 C7 . 1.516(4) ?
C7 C8 . 1.531(4) ?
C8 C14 . 1.517(3) ?
C8 C9 . 1.541(3) ?
C9 C11 . 1.539(3) ?
C9 C10 . 1.558(4) ?
C10 C19 . 1.533(5) ?
C11 C12 . 1.536(4) ?
C12 C13 . 1.533(4) ?
C13 C18 . 1.537(4) ?
C13 C17 . 1.550(4) ?
C13 C14 . 1.553(3) ?
C14 C15 . 1.532(4) ?
C15 C16 . 1.541(4) ?
C16 C17 . 1.556(4) ?
C17 C20 . 1.539(4) ?
C20 C22 . 1.517(4) ?
C20 C21 . 1.518(5) ?
C23 C24 . 1.381(4) ?
C23 C28 . 1.382(4) ?
C24 C25 . 1.373(5) ?
C25 C26 . 1.395(4) ?
C26 C27 . 1.384(5) ?
C26 C29 . 1.502(5) ?
C27 C28 . 1.380(5) ?

loop_
_cod_related_entry_id
_cod_related_entry_database
_cod_related_entry_code
1 ChemSpider 21186394
